data_1540091
loop_
_publ_author_name
'Hiller, J.E.'
'Wegener, W.'

_publ_section_title
;
 Untersuchungen im System Nickel-Selen
;
_journal_name_full
;
Neues Jahrbuch fuer Mineralogie. Abhandlungen (Band-Nr) (1950-)
;
_journal_page_first 1147
_journal_page_last 1159
_journal_volume 94
_journal_year 1960
_chemical_formula_sum 'Ni3 Se2'
_space_group_IT_number 155
_symmetry_space_group_name_Hall 'R 3 2"'
_symmetry_space_group_name_H-M 'R 3 2 :H'
_cell_angle_alpha 90
_cell_angle_beta 90
_cell_angle_gamma 120
_cell_formula_units_Z 3
_cell_length_a 6.029
_cell_length_b 6.029
_cell_length_c 7.249
_cell_volume 228.191
_citation_journal_id_ASTM NJMIAK
_cod_data_source_file Hiller_NJMIAK_1960_539.cif
_cod_data_source_block Ni3Se2
_cod_original_cell_volume 228.1914
_cod_database_code 1540091

loop_
_symmetry_equiv_pos_as_xyz
x,y,z
-y,x-y,z
-x+y,-x,z
y,x,-z
-x,-x+y,-z
x-y,-y,-z
x+2/3,y+1/3,z+1/3
-y+2/3,x-y+1/3,z+1/3
-x+y+2/3,-x+1/3,z+1/3
y+2/3,x+1/3,-z+1/3
-x+2/3,-x+y+1/3,-z+1/3
x-y+2/3,-y+1/3,-z+1/3
x+1/3,y+2/3,z+2/3
-y+1/3,x-y+2/3,z+2/3
-x+y+1/3,-x+2/3,z+2/3
y+1/3,x+2/3,-z+2/3
-x+1/3,-x+y+2/3,-z+2/3
x-y+1/3,-y+2/3,-z+2/3

loop_
_atom_site_label
_atom_site_type_symbol
_atom_site_fract_x
_atom_site_fract_y
_atom_site_fract_z
_atom_site_occupancy
_atom_site_U_iso_or_equiv
Ni1 Ni 0.25 0 0 1 0.0
Se1 Se 0 0 0.26 1 0.0
